data_4340388
loop_
_publ_author_name
'Bieller, Susanne'
'Bolte, Michael'
'Lerner, Hans-Wolfram'
'Wagner, Matthias'

_publ_section_title
;
 A chloro-bridged dimanganese complex and an oxo-bridged dititanium
 complex of a ditopic bis(pyrazol-1-yl)borate ligand.
;
_journal_issue 25
_journal_name_full 'Inorganic chemistry'
_journal_page_first 9489
_journal_page_last 9496
_journal_paper_doi 10.1021/ic051689h
_journal_volume 44
_journal_year 2005
_chemical_formula_sum 'C41 H64 B2 Cl2 Mn2 N8 O3'
_chemical_formula_weight 919.40
_chemical_name_systematic ?
_space_group_IT_number 13
_symmetry_cell_setting monoclinic
_symmetry_space_group_name_Hall '-P 2yc'
_symmetry_space_group_name_H-M 'P 1 2/c 1'
_atom_sites_solution_hydrogens geom
_atom_sites_solution_primary direct
_atom_sites_solution_secondary difmap
_audit_creation_method SHELXL-97
_cell_angle_alpha 90.00
_cell_angle_beta 106.833(4)
_cell_angle_gamma 90.00
_cell_formula_units_Z 2
_cell_length_a 12.9081(6)
_cell_length_b 13.5164(8)
_cell_length_c 13.9807(7)
_cell_measurement_reflns_used 27284
_cell_measurement_temperature 173(2)
_cell_measurement_theta_max 25.7
_cell_measurement_theta_min 3.6
_cell_volume 2334.7(2)
_computing_cell_refinement 'X-Area (Stoe & Cie, 2001)'
_computing_data_collection 'X-Area (Stoe & Cie, 2001)'
_computing_data_reduction 'X-Area (Stoe & Cie, 2001)'
_computing_molecular_graphics 'XP in SHELXTL-Plus (Sheldrick, 1991)'
_computing_structure_refinement 'SHELXL-97 (Sheldrick, 1997)'
_computing_structure_solution 'SHELXS-97 (Sheldrick, 1990)'
_diffrn_ambient_temperature 173(2)
_diffrn_measured_fraction_theta_full 0.997
_diffrn_measured_fraction_theta_max 0.990
_diffrn_measurement_device_type 'STOE IPDS II two-circle-diffractometer'
_diffrn_measurement_method \w
_diffrn_radiation_monochromator graphite
_diffrn_radiation_source 'fine-focus sealed tube'
_diffrn_radiation_type MoK\a
_diffrn_radiation_wavelength 0.71073
_diffrn_reflns_av_R_equivalents 0.0817
_diffrn_reflns_av_sigmaI/netI 0.0430
_diffrn_reflns_limit_h_max 15
_diffrn_reflns_limit_h_min -15
_diffrn_reflns_limit_k_max 16
_diffrn_reflns_limit_k_min -16
_diffrn_reflns_limit_l_max 16
_diffrn_reflns_limit_l_min -16
_diffrn_reflns_number 37760
_diffrn_reflns_theta_full 25.00
_diffrn_reflns_theta_max 25.60
_diffrn_reflns_theta_min 3.54
_diffrn_standards_decay_% 0
_diffrn_standards_interval_time 0
_diffrn_standards_number 0
_exptl_absorpt_coefficient_mu 0.700
_exptl_absorpt_correction_T_max 0.9269
_exptl_absorpt_correction_T_min 0.8499
_exptl_absorpt_correction_type multi-scan
_exptl_absorpt_process_details 'MULABS (Spek, 1990; Blessing, 1995)'
_exptl_crystal_colour colourless
_exptl_crystal_density_diffrn 1.308
_exptl_crystal_density_method 'not measured'
_exptl_crystal_description block
_exptl_crystal_F_000 968
_exptl_crystal_size_max 0.24
_exptl_crystal_size_mid 0.18
_exptl_crystal_size_min 0.11
_refine_diff_density_max 0.372
_refine_diff_density_min -0.431
_refine_diff_density_rms 0.066
_refine_ls_extinction_method none
_refine_ls_goodness_of_fit_ref 1.116
_refine_ls_hydrogen_treatment mixed
_refine_ls_matrix_type full
_refine_ls_number_parameters 262
_refine_ls_number_reflns 4361
_refine_ls_number_restraints 0
_refine_ls_restrained_S_all 1.116
_refine_ls_R_factor_all 0.0805
_refine_ls_R_factor_gt 0.0595
_refine_ls_shift/su_max 0.001
_refine_ls_shift/su_mean 0.000
_refine_ls_structure_factor_coef Fsqd
_refine_ls_weighting_details 'calc w=1/[\s^2^(Fo^2^)+(0.0561P)^2^+2.5005P] where P=(Fo^2^+2Fc^2^)/3'
_refine_ls_weighting_scheme calc
_refine_ls_wR_factor_gt 0.1204
_refine_ls_wR_factor_ref 0.1285
_reflns_number_gt 3538
_reflns_number_total 4361
_reflns_threshold_expression >2sigma(I)
_cod_data_source_file ic051689hsi20050930_112807.cif
_cod_data_source_block wa404,_compound_3b_x_THP
_cod_depositor_comments
;
The following automatic conversions were performed:

'_symmetry_cell_setting' value 'Monoclinic' changed to 'monoclinic'
according to
/usr/data/users/saulius/automatic-downloads/retrospective/ACS/lib/dictionaries/cif_core.dic
dictionary named 'cif_core.dic' version 2.4.2 from 2011-04-26.

Automatic conversion script
Id: cif_fix_values 2281 2013-09-26 08:29:07Z andrius 
;
_cod_original_sg_symbol_H-M 'P 2/c'
_cod_database_code 4340388

loop_
_symmetry_equiv_pos_as_xyz
'x, y, z'
'-x, y, -z+1/2'
'-x, -y, -z'
'x, -y, z-1/2'

loop_
_atom_site_label
_atom_site_type_symbol
_atom_site_fract_x
_atom_site_fract_y
_atom_site_fract_z
_atom_site_U_iso_or_equiv
_atom_site_adp_type
_atom_site_occupancy
_atom_site_symmetry_multiplicity
_atom_site_calc_flag
_atom_site_refinement_flags
Mn1 Mn 0.37812(4) 0.14937(4) 0.65179(4) 0.02175(15) Uani 1 1 d .
Cl1 Cl 0.57049(7) 0.09887(7) 0.66636(6) 0.0280(2) Uani 1 1 d .
B1 B 0.2907(3) 0.3688(3) 0.5750(3) 0.0190(7) Uani 1 1 d .
C1 C 0.2601(3) 0.4868(3) 0.5479(3) 0.0267(8) Uani 1 1 d .
C2 C 0.1595(3) 0.5067(3) 0.4571(3) 0.0394(10) Uani 1 1 d .
H2A H 0.0965 0.4726 0.4671 0.059 Uiso 1 1 calc R
H2B H 0.1733 0.4822 0.3960 0.059 Uiso 1 1 calc R
H2C H 0.1452 0.5780 0.4509 0.059 Uiso 1 1 calc R
C3 C 0.3570(3) 0.5414(3) 0.5275(3) 0.0347(9) Uani 1 1 d .
H3A H 0.4222 0.5302 0.5833 0.052 Uiso 1 1 calc R
H3B H 0.3416 0.6125 0.5207 0.052 Uiso 1 1 calc R
H3C H 0.3685 0.5162 0.4657 0.052 Uiso 1 1 calc R
C4 C 0.2412(4) 0.5410(3) 0.6390(3) 0.0412(10) Uani 1 1 d .
H4A H 0.3032 0.5297 0.6979 0.062 Uiso 1 1 calc R
H4B H 0.1753 0.5154 0.6516 0.062 Uiso 1 1 calc R
H4C H 0.2331 0.6121 0.6251 0.062 Uiso 1 1 calc R
N11 N 0.3113(2) 0.3084(2) 0.48404(19) 0.0192(6) Uani 1 1 d .
N12 N 0.3463(2) 0.2121(2) 0.5017(2) 0.0218(6) Uani 1 1 d .
C13 C 0.3665(3) 0.1798(3) 0.4181(3) 0.0294(8) Uani 1 1 d .
H13 H 0.3913 0.1152 0.4093 0.035 Uiso 1 1 calc R
C14 C 0.3461(4) 0.2538(3) 0.3461(3) 0.0362(9) Uani 1 1 d .
H14 H 0.3542 0.2505 0.2808 0.043 Uiso 1 1 calc R
C15 C 0.3113(3) 0.3332(3) 0.3907(2) 0.0279(8) Uani 1 1 d .
H15 H 0.2906 0.3958 0.3603 0.033 Uiso 1 1 calc R
N21 N 0.1979(2) 0.3094(2) 0.6054(2) 0.0226(6) Uani 1 1 d .
N22 N 0.2236(2) 0.2175(2) 0.6485(2) 0.0258(6) Uani 1 1 d .
C23 C 0.1349(3) 0.1854(3) 0.6719(3) 0.0371(9) Uani 1 1 d .
H23 H 0.1299 0.1237 0.7027 0.045 Uiso 1 1 calc R
C24 C 0.0528(3) 0.2541(4) 0.6452(3) 0.0416(10) Uani 1 1 d .
H24 H -0.0175 0.2495 0.6536 0.050 Uiso 1 1 calc R
C25 C 0.0952(3) 0.3313(3) 0.6036(3) 0.0342(9) Uani 1 1 d .
H25 H 0.0579 0.3905 0.5778 0.041 Uiso 1 1 calc R
C31 C 0.4011(2) 0.3582(2) 0.6680(2) 0.0174(6) Uani 1 1 d .
C32 C 0.5040(3) 0.3568(2) 0.6522(2) 0.0188(6) Uani 1 1 d .
H32 H 0.5086 0.3551 0.5856 0.023 Uiso 1 1 calc R
C33 C 0.5993(3) 0.3579(2) 0.7310(2) 0.0185(6) Uani 1 1 d .
H33 H 0.6667 0.3585 0.7164 0.022 Uiso 1 1 calc R
O41 O 0.3008(3) 0.0086(2) 0.5943(2) 0.0446(8) Uani 1 1 d .
C42 C 0.1924(4) 0.0012(4) 0.5248(3) 0.0480(11) Uani 1 1 d .
H42A H 0.1687 0.0670 0.4954 0.058 Uiso 1 1 calc R
H42B H 0.1410 -0.0210 0.5610 0.058 Uiso 1 1 calc R
C43 C 0.1921(4) -0.0712(4) 0.4432(4) 0.0505(12) Uani 1 1 d .
H43A H 0.2382 -0.0455 0.4031 0.061 Uiso 1 1 calc R
H43B H 0.1175 -0.0783 0.3983 0.061 Uiso 1 1 calc R
C44 C 0.2339(4) -0.1717(4) 0.4854(4) 0.0515(12) Uani 1 1 d .
H44A H 0.1813 -0.2028 0.5157 0.062 Uiso 1 1 calc R
H44B H 0.2416 -0.2152 0.4309 0.062 Uiso 1 1 calc R
C45 C 0.3424(4) -0.1610(3) 0.5638(3) 0.0497(11) Uani 1 1 d .
H45A H 0.3642 -0.2255 0.5971 0.060 Uiso 1 1 calc R
H45B H 0.3978 -0.1411 0.5312 0.060 Uiso 1 1 calc R
C46 C 0.3365(5) -0.0851(3) 0.6401(4) 0.0549(14) Uani 1 1 d .
H46A H 0.2859 -0.1080 0.6767 0.066 Uiso 1 1 calc R
H46B H 0.4089 -0.0774 0.6889 0.066 Uiso 1 1 calc R
C51 C 0.0164(9) 0.1031(7) 0.2049(12) 0.158(7) Uani 1 1 d .
H51A H 0.0964 0.1024 0.2220 0.190 Uiso 1 1 d R
H51B H -0.0112 0.0422 0.1665 0.190 Uiso 1 1 d R
C52 C -0.0195(10) 0.1820(12) 0.1496(8) 0.193(5) Uani 0.50 1 d P
H52A H -0.0995 0.1789 0.1257 0.232 Uiso 0.50 1 calc PR
H52B H 0.0075 0.1797 0.0902 0.232 Uiso 0.50 1 calc PR
O52 O -0.0195(10) 0.1820(12) 0.1496(8) 0.193(5) Uani 0.50 1 d P
C53 C 0.0125(9) 0.2786(7) 0.2010(7) 0.148(5) Uani 1 1 d .
H53A H -0.0237 0.3347 0.1589 0.177 Uiso 1 1 d R
H53B H 0.0918 0.2866 0.2149 0.177 Uiso 1 1 d R

loop_
_atom_site_aniso_label
_atom_site_aniso_U_11
_atom_site_aniso_U_22
_atom_site_aniso_U_33
_atom_site_aniso_U_23
_atom_site_aniso_U_13
_atom_site_aniso_U_12
Mn1 0.0237(3) 0.0207(3) 0.0180(2) 0.0032(2) 0.00140(19) -0.0001(2)
Cl1 0.0315(5) 0.0320(5) 0.0192(4) -0.0030(3) 0.0053(3) 0.0097(4)
B1 0.0173(18) 0.0220(19) 0.0171(17) -0.0007(14) 0.0042(14) 0.0034(14)
C1 0.0264(19) 0.0245(18) 0.0282(18) 0.0028(14) 0.0062(15) 0.0095(15)
C2 0.035(2) 0.035(2) 0.043(2) 0.0068(18) 0.0047(18) 0.0141(18)
C3 0.041(2) 0.0196(18) 0.044(2) 0.0060(16) 0.0122(18) 0.0010(16)
C4 0.047(3) 0.031(2) 0.046(2) -0.0073(18) 0.014(2) 0.0111(19)
N11 0.0200(14) 0.0203(13) 0.0159(13) 0.0030(11) 0.0031(11) 0.0035(11)
N12 0.0254(15) 0.0198(14) 0.0181(13) -0.0015(11) 0.0029(11) 0.0048(12)
C13 0.033(2) 0.0299(19) 0.0234(17) -0.0085(14) 0.0055(15) 0.0048(16)
C14 0.050(3) 0.042(2) 0.0192(17) -0.0015(16) 0.0136(17) 0.0042(19)
C15 0.036(2) 0.029(2) 0.0178(16) 0.0038(14) 0.0061(14) 0.0035(16)
N21 0.0146(14) 0.0297(15) 0.0227(14) 0.0010(12) 0.0039(11) 0.0017(12)
N22 0.0206(15) 0.0300(16) 0.0264(15) 0.0039(12) 0.0060(12) -0.0045(13)
C23 0.033(2) 0.049(2) 0.032(2) 0.0053(18) 0.0139(17) -0.0127(19)
C24 0.021(2) 0.065(3) 0.039(2) 0.004(2) 0.0109(18) -0.002(2)
C25 0.0197(18) 0.048(2) 0.036(2) 0.0038(17) 0.0098(16) 0.0039(17)
C31 0.0202(17) 0.0156(14) 0.0162(15) 0.0007(12) 0.0050(12) 0.0010(13)
C32 0.0233(17) 0.0199(15) 0.0163(14) 0.0020(12) 0.0104(13) 0.0001(14)
C33 0.0192(16) 0.0203(15) 0.0186(15) 0.0035(13) 0.0094(13) 0.0004(13)
O41 0.0537(19) 0.0246(14) 0.0387(16) 0.0051(12) -0.0132(14) -0.0077(13)
C42 0.043(3) 0.041(2) 0.049(3) -0.004(2) -0.004(2) 0.000(2)
C43 0.046(3) 0.050(3) 0.046(3) -0.012(2) -0.002(2) -0.001(2)
C44 0.058(3) 0.043(3) 0.047(3) -0.009(2) 0.004(2) -0.001(2)
C45 0.056(3) 0.039(3) 0.047(3) 0.000(2) 0.004(2) -0.002(2)
C46 0.073(3) 0.029(2) 0.045(3) 0.0050(19) -0.011(2) -0.005(2)
C51 0.079(6) 0.064(5) 0.34(2) -0.047(8) 0.072(9) 0.005(5)
C52 0.183(11) 0.267(15) 0.129(8) -0.077(10) 0.045(8) -0.062(11)
O52 0.183(11) 0.267(15) 0.129(8) -0.077(10) 0.045(8) -0.062(11)
C53 0.126(8) 0.115(7) 0.142(8) 0.073(6) -0.056(8) -0.032(7)

loop_
_atom_type_symbol
_atom_type_description
_atom_type_scat_dispersion_real
_atom_type_scat_dispersion_imag
_atom_type_scat_source
C C 0.0033 0.0016 'International Tables Vol C Tables 4.2.6.8 and 6.1.1.4'
H H 0.0000 0.0000 'International Tables Vol C Tables 4.2.6.8 and 6.1.1.4'
B B 0.0013 0.0007 'International Tables Vol C Tables 4.2.6.8 and 6.1.1.4'
Cl Cl 0.1484 0.1585 'International Tables Vol C Tables 4.2.6.8 and 6.1.1.4'
Mn Mn 0.3368 0.7283 'International Tables Vol C Tables 4.2.6.8 and 6.1.1.4'
N N 0.0061 0.0033 'International Tables Vol C Tables 4.2.6.8 and 6.1.1.4'
O O 0.0106 0.0060 'International Tables Vol C Tables 4.2.6.8 and 6.1.1.4'

loop_
_geom_angle_atom_site_label_1
_geom_angle_atom_site_label_2
_geom_angle_atom_site_label_3
_geom_angle
_geom_angle_site_symmetry_1
_geom_angle_site_symmetry_3
N22 Mn1 O41 92.42(12) . .
N22 Mn1 N12 84.27(11) . .
O41 Mn1 N12 92.63(10) . .
N22 Mn1 Cl1 170.25(9) . .
O41 Mn1 Cl1 97.32(9) . .
N12 Mn1 Cl1 95.11(8) . .
N22 Mn1 Cl1 96.13(8) . 2_656
O41 Mn1 Cl1 95.37(8) . 2_656
N12 Mn1 Cl1 171.97(8) . 2_656
Cl1 Mn1 Cl1 83.13(4) . 2_656
Mn1 Cl1 Mn1 88.49(3) . 2_656
N11 B1 N21 105.3(3) . .
N11 B1 C31 106.3(3) . .
N21 B1 C31 107.0(2) . .
N11 B1 C1 113.1(3) . .
N21 B1 C1 113.4(3) . .
C31 B1 C1 111.2(3) . .
C4 C1 C3 104.7(3) . .
C4 C1 C2 107.2(3) . .
C3 C1 C2 107.2(3) . .
C4 C1 B1 110.5(3) . .
C3 C1 B1 110.4(3) . .
C2 C1 B1 116.1(3) . .
C1 C2 H2A 109.5 . .
C1 C2 H2B 109.5 . .
H2A C2 H2B 109.5 . .
C1 C2 H2C 109.5 . .
H2A C2 H2C 109.5 . .
H2B C2 H2C 109.5 . .
C1 C3 H3A 109.5 . .
C1 C3 H3B 109.5 . .
H3A C3 H3B 109.5 . .
C1 C3 H3C 109.5 . .
H3A C3 H3C 109.5 . .
H3B C3 H3C 109.5 . .
C1 C4 H4A 109.5 . .
C1 C4 H4B 109.5 . .
H4A C4 H4B 109.5 . .
C1 C4 H4C 109.5 . .
H4A C4 H4C 109.5 . .
H4B C4 H4C 109.5 . .
C15 N11 N12 108.5(3) . .
C15 N11 B1 133.7(3) . .
N12 N11 B1 117.5(2) . .
C13 N12 N11 106.8(3) . .
C13 N12 Mn1 132.7(2) . .
N11 N12 Mn1 119.93(19) . .
N12 C13 C14 110.6(3) . .
N12 C13 H13 124.7 . .
C14 C13 H13 124.7 . .
C15 C14 C13 104.6(3) . .
C15 C14 H14 127.7 . .
C13 C14 H14 127.7 . .
N11 C15 C14 109.6(3) . .
N11 C15 H15 125.2 . .
C14 C15 H15 125.2 . .
C25 N21 N22 108.4(3) . .
C25 N21 B1 133.8(3) . .
N22 N21 B1 117.8(3) . .
C23 N22 N21 106.4(3) . .
C23 N22 Mn1 133.9(3) . .
N21 N22 Mn1 119.4(2) . .
N22 C23 C24 111.0(4) . .
N22 C23 H23 124.5 . .
C24 C23 H23 124.5 . .
C23 C24 C25 104.8(3) . .
C23 C24 H24 127.6 . .
C25 C24 H24 127.6 . .
N21 C25 C24 109.4(4) . .
N21 C25 H25 125.3 . .
C24 C25 H25 125.3 . .
C32 C31 C33 115.7(3) . 2_656
C32 C31 B1 121.4(3) . .
C33 C31 B1 122.7(3) 2_656 .
C33 C32 C31 122.1(3) . .
C33 C32 H32 118.9 . .
C31 C32 H32 118.9 . .
C32 C33 C31 122.1(3) . 2_656
C32 C33 H33 118.9 . .
C31 C33 H33 118.9 2_656 .
C46 O41 C42 111.1(3) . .
C46 O41 Mn1 123.4(2) . .
C42 O41 Mn1 123.5(3) . .
O41 C42 C43 109.9(4) . .
O41 C42 H42A 109.7 . .
C43 C42 H42A 109.7 . .
O41 C42 H42B 109.7 . .
C43 C42 H42B 109.7 . .
H42A C42 H42B 108.2 . .
C42 C43 C44 111.4(4) . .
C42 C43 H43A 109.3 . .
C44 C43 H43A 109.3 . .
C42 C43 H43B 109.3 . .
C44 C43 H43B 109.3 . .
H43A C43 H43B 108.0 . .
C45 C44 C43 110.2(4) . .
C45 C44 H44A 109.6 . .
C43 C44 H44A 109.6 . .
C45 C44 H44B 109.6 . .
C43 C44 H44B 109.6 . .
H44A C44 H44B 108.1 . .
C46 C45 C44 110.8(4) . .
C46 C45 H45A 109.5 . .
C44 C45 H45A 109.5 . .
C46 C45 H45B 109.5 . .
C44 C45 H45B 109.5 . .
H45A C45 H45B 108.1 . .
O41 C46 C45 111.3(4) . .
O41 C46 H46A 109.4 . .
C45 C46 H46A 109.4 . .
O41 C46 H46B 109.4 . .
C45 C46 H46B 109.4 . .
H46A C46 H46B 108.0 . .
C52 C51 C51 111.8(8) . 2
C52 C51 H51A 108.2 . .
C51 C51 H51A 109.8 2 .
C52 C51 H51B 110.1 . .
C51 C51 H51B 108.9 2 .
H51A C51 H51B 108.0 . .
C51 C52 C53 115.1(10) . .
C51 C52 H52A 108.5 . .
C53 C52 H52A 108.5 . .
C51 C52 H52B 108.5 . .
C53 C52 H52B 108.5 . .
H52A C52 H52B 107.5 . .
C52 C53 C53 109.8(8) . 2
C52 C53 H53A 111.5 . .
C53 C53 H53A 110.8 2 .
C52 C53 H53B 108.4 . .
C53 C53 H53B 107.8 2 .
H53A C53 H53B 108.3 . .

loop_
_geom_bond_atom_site_label_1
_geom_bond_atom_site_label_2
_geom_bond_distance
_geom_bond_site_symmetry_2
Mn1 N22 2.185(3) .
Mn1 O41 2.191(3) .
Mn1 N12 2.189(3) .
Mn1 Cl1 2.5258(10) .
Mn1 Cl1 2.5284(9) 2_656
Cl1 Mn1 2.5284(9) 2_656
B1 N11 1.597(4) .
B1 N21 1.598(5) .
B1 C31 1.634(5) .
B1 C1 1.661(5) .
C1 C4 1.549(5) .
C1 C3 1.548(5) .
C1 C2 1.554(5) .
C2 H2A 0.9800 .
C2 H2B 0.9800 .
C2 H2C 0.9800 .
C3 H3A 0.9800 .
C3 H3B 0.9800 .
C3 H3C 0.9800 .
C4 H4A 0.9800 .
C4 H4B 0.9800 .
C4 H4C 0.9800 .
N11 C15 1.347(4) .
N11 N12 1.376(4) .
N12 C13 1.342(4) .
C13 C14 1.389(5) .
C13 H13 0.9500 .
C14 C15 1.380(5) .
C14 H14 0.9500 .
C15 H15 0.9500 .
N21 C25 1.353(5) .
N21 N22 1.379(4) .
N22 C23 1.349(5) .
C23 C24 1.377(6) .
C23 H23 0.9500 .
C24 C25 1.381(6) .
C24 H24 0.9500 .
C25 H25 0.9500 .
C31 C32 1.408(4) .
C31 C33 1.413(4) 2_656
C32 C33 1.394(5) .
C32 H32 0.9500 .
C33 C31 1.413(4) 2_656
C33 H33 0.9500 .
O41 C46 1.433(5) .
O41 C42 1.458(5) .
C42 C43 1.503(6) .
C42 H42A 0.9900 .
C42 H42B 0.9900 .
C43 C44 1.517(7) .
C43 H43A 0.9900 .
C43 H43B 0.9900 .
C44 C45 1.515(7) .
C44 H44A 0.9900 .
C44 H44B 0.9900 .
C45 C46 1.497(7) .
C45 H45A 0.9900 .
C45 H45B 0.9900 .
C46 H46A 0.9900 .
C46 H46B 0.9900 .
C51 C52 1.320(16) .
C51 C51 1.44(3) 2
C51 H51A 0.9913 .
C51 H51B 0.9911 .
C52 C53 1.489(14) .
C52 H52A 0.9900 .
C52 H52B 0.9900 .
C53 C53 1.49(2) 2
C53 H53A 0.9912 .
C53 H53B 0.9912 .

loop_
_geom_torsion_atom_site_label_1
_geom_torsion_atom_site_label_2
_geom_torsion_atom_site_label_3
_geom_torsion_atom_site_label_4
_geom_torsion
_geom_torsion_site_symmetry_1
_geom_torsion_site_symmetry_4
N22 Mn1 Cl1 Mn1 56.0(5) . 2_656
O41 Mn1 Cl1 Mn1 -124.80(8) . 2_656
N12 Mn1 Cl1 Mn1 141.88(8) . 2_656
Cl1 Mn1 Cl1 Mn1 -30.24(4) 2_656 2_656
N11 B1 C1 C4 180.0(3) . .
N21 B1 C1 C4 60.1(4) . .
C31 B1 C1 C4 -60.5(4) . .
N11 B1 C1 C3 -64.7(4) . .
N21 B1 C1 C3 175.5(3) . .
C31 B1 C1 C3 54.9(4) . .
N11 B1 C1 C2 57.6(4) . .
N21 B1 C1 C2 -62.2(4) . .
C31 B1 C1 C2 177.2(3) . .
N21 B1 N11 C15 126.0(4) . .
C31 B1 N11 C15 -120.6(4) . .
C1 B1 N11 C15 1.7(5) . .
N21 B1 N11 N12 -61.2(3) . .
C31 B1 N11 N12 52.2(4) . .
C1 B1 N11 N12 174.5(3) . .
C15 N11 N12 C13 -0.4(4) . .
B1 N11 N12 C13 -174.9(3) . .
C15 N11 N12 Mn1 172.0(2) . .
B1 N11 N12 Mn1 -2.5(4) . .
N22 Mn1 N12 C13 -144.2(3) . .
O41 Mn1 N12 C13 -52.0(3) . .
Cl1 Mn1 N12 C13 45.6(3) . .
Cl1 Mn1 N12 C13 122.5(5) 2_656 .
N22 Mn1 N12 N11 45.6(2) . .
O41 Mn1 N12 N11 137.8(2) . .
Cl1 Mn1 N12 N11 -124.6(2) . .
Cl1 Mn1 N12 N11 -47.6(7) 2_656 .
N11 N12 C13 C14 0.6(4) . .
Mn1 N12 C13 C14 -170.5(3) . .
N12 C13 C14 C15 -0.5(5) . .
N12 N11 C15 C14 0.1(4) . .
B1 N11 C15 C14 173.4(3) . .
C13 C14 C15 N11 0.2(5) . .
N11 B1 N21 C25 -115.8(4) . .
C31 B1 N21 C25 131.3(4) . .
C1 B1 N21 C25 8.4(5) . .
N11 B1 N21 N22 68.8(3) . .
C31 B1 N21 N22 -44.1(4) . .
C1 B1 N21 N22 -167.1(3) . .
C25 N21 N22 C23 0.2(4) . .
B1 N21 N22 C23 176.7(3) . .
C25 N21 N22 Mn1 174.1(2) . .
B1 N21 N22 Mn1 -9.4(4) . .
O41 Mn1 N22 C23 40.6(4) . .
N12 Mn1 N22 C23 133.0(4) . .
Cl1 Mn1 N22 C23 -140.2(4) . .
Cl1 Mn1 N22 C23 -55.1(4) 2_656 .
O41 Mn1 N22 N21 -131.3(2) . .
N12 Mn1 N22 N21 -38.9(2) . .
Cl1 Mn1 N22 N21 47.9(6) . .
Cl1 Mn1 N22 N21 133.0(2) 2_656 .
N21 N22 C23 C24 -0.1(4) . .
Mn1 N22 C23 C24 -172.8(3) . .
N22 C23 C24 C25 0.0(5) . .
N22 N21 C25 C24 -0.1(4) . .
B1 N21 C25 C24 -175.9(3) . .
C23 C24 C25 N21 0.1(5) . .
N11 B1 C31 C32 36.3(4) . .
N21 B1 C31 C32 148.5(3) . .
C1 B1 C31 C32 -87.2(4) . .
N11 B1 C31 C33 -148.9(3) . 2_656
N21 B1 C31 C33 -36.7(4) . 2_656
C1 B1 C31 C33 87.6(4) . 2_656
C33 C31 C32 C33 -1.7(4) 2_656 .
B1 C31 C32 C33 173.4(3) . .
C31 C32 C33 C31 1.4(5) . 2_656
N22 Mn1 O41 C46 -129.6(4) . .
N12 Mn1 O41 C46 146.0(4) . .
Cl1 Mn1 O41 C46 50.5(4) . .
Cl1 Mn1 O41 C46 -33.2(4) 2_656 .
N22 Mn1 O41 C42 32.5(3) . .
N12 Mn1 O41 C42 -51.9(3) . .
Cl1 Mn1 O41 C42 -147.4(3) . .
Cl1 Mn1 O41 C42 128.9(3) 2_656 .
C46 O41 C42 C43 -60.7(5) . .
Mn1 O41 C42 C43 135.3(3) . .
O41 C42 C43 C44 56.2(6) . .
C42 C43 C44 C45 -52.2(6) . .
C43 C44 C45 C46 51.7(6) . .
C42 O41 C46 C45 61.5(6) . .
Mn1 O41 C46 C45 -134.5(3) . .
C44 C45 C46 O41 -56.8(6) . .
C51 C51 C52 C53 56.1(17) 2 .
C51 C52 C53 C53 -49.9(16) . 2
